data_4314551
loop_
_publ_author_name
'Biplab Biswas'
'Sunita Salunke-Gawali'
'Thomas Weyherm\"uller'
'Vinzenz Bachler'
'Eckhard Bill'
'Phalguni Chaudhuri'

_publ_section_title
;
 Metal-Complexes As Ligands to Generate Asymmetric Homo- and
 Heterodinuclear MAIIIMBII Species: a Magneto-Structural and Spectroscopic
 Comparison of Imidazole-N versus Pyridine-N
;
_journal_name_full 'Inorganic Chemistry'
_journal_page_first 626
_journal_page_last 641
_journal_paper_doi 10.1021/ic9018426
_journal_volume 49
_journal_year 2010
_chemical_formula_moiety 'C24 H39 Fe N12 Ni O3, 2 (Cl O4)'
_chemical_formula_sum 'C24 H39 Cl2 Fe N12 Ni O11'
_chemical_formula_weight 857.13
_chemical_name_systematic
; 
 ? 
;
_space_group_IT_number 167
_symmetry_cell_setting trigonal
_symmetry_space_group_name_Hall '-R 3 2"c'
_symmetry_space_group_name_H-M 'R -3 c :H'
_atom_sites_solution_hydrogens geom
_atom_sites_solution_primary direct
_atom_sites_solution_secondary difmap
_audit_creation_method SHELXL-97
_cell_angle_alpha 90.00
_cell_angle_beta 90.00
_cell_angle_gamma 120.00
_cell_formula_units_Z 12
_cell_length_a 12.3400(12)
_cell_length_b 12.3400(12)
_cell_length_c 78.516(9)
_cell_measurement_temperature 100(2)
_cell_volume 10354.3(19)
_computing_cell_refinement 'Bruker AXS Collect Software'
_computing_data_collection 'Bruker AXS Collect Software'
_computing_data_reduction 'Bruker AXS Collect Software'
_computing_structure_refinement 'SHELXL-97 (Sheldrick, 1997)'
_computing_structure_solution 'SHELXS-97 (Sheldrick, 1990)'
_diffrn_ambient_temperature 100(2)
_diffrn_measured_fraction_theta_full 0.990
_diffrn_measured_fraction_theta_max 0.990
_diffrn_measurement_device_type 'Bruker-Nonius Kappa-CCD'
_diffrn_measurement_method '356 images at 1.0 deg. stepwise rotation in omega and phi, 20 sec./frame'
_diffrn_radiation_monochromator graphite
_diffrn_radiation_source 'rotating anode, 50 kV, 80 mA'
_diffrn_radiation_type MoK\a
_diffrn_radiation_wavelength 0.71073
_diffrn_reflns_av_R_equivalents 0.0393
_diffrn_reflns_av_sigmaI/netI 0.0262
_diffrn_reflns_limit_h_max 19
_diffrn_reflns_limit_h_min -19
_diffrn_reflns_limit_k_max 10
_diffrn_reflns_limit_k_min -15
_diffrn_reflns_limit_l_max 125
_diffrn_reflns_limit_l_min -100
_diffrn_reflns_number 31963
_diffrn_reflns_theta_full 35.00
_diffrn_reflns_theta_max 35.00
_diffrn_reflns_theta_min 3.11
_exptl_absorpt_coefficient_mu 1.195
_exptl_absorpt_correction_T_max 0.918
_exptl_absorpt_correction_T_min 0.653
_exptl_absorpt_correction_type multi-scan
_exptl_absorpt_process_details 'SADABS 2006/1, Bruker AXS (2006)'
_exptl_crystal_colour red
_exptl_crystal_density_diffrn 1.650
_exptl_crystal_density_method 'not measured'
_exptl_crystal_description 'transparent hexagonal parallelepiped'
_exptl_crystal_F_000 5316
_exptl_crystal_size_max 0.34
_exptl_crystal_size_mid 0.26
_exptl_crystal_size_min 0.08
_refine_diff_density_max 0.977
_refine_diff_density_min -0.995
_refine_diff_density_rms 0.086
_refine_ls_extinction_method none
_refine_ls_goodness_of_fit_ref 1.036
_refine_ls_hydrogen_treatment constr
_refine_ls_matrix_type full
_refine_ls_number_parameters 169
_refine_ls_number_reflns 5035
_refine_ls_number_restraints 21
_refine_ls_restrained_S_all 1.139
_refine_ls_R_factor_all 0.0496
_refine_ls_R_factor_gt 0.0383
_refine_ls_shift/su_max 0.000
_refine_ls_shift/su_mean 0.000
_refine_ls_structure_factor_coef Fsqd
_refine_ls_weighting_details 'calc w=1/[\s^2^(Fo^2^)+(0.0521P)^2^+24.1631P] where P=(Fo^2^+2Fc^2^)/3'
_refine_ls_weighting_scheme calc
_refine_ls_wR_factor_gt 0.1000
_refine_ls_wR_factor_ref 0.1071
_reflns_number_gt 4132
_reflns_number_total 5035
_reflns_threshold_expression >2sigma(I)
_cod_data_source_file ic9018426_si_001_03.cif
_cod_data_source_block 03
_cod_depositor_comments
;
The following automatic conversions were performed:

'_exptl_absorpt_correction_type' value 'Multi-Scan' changed to
'multi-scan' according to the built-in table from CIF Core dictionary
named 'cif_core.dic' version 2.4.1 from 2010-06-29.

Automatic conversion script
Id: cif_fix_values 1646 2011-03-28 12:23:43Z adriana 
;
_cod_original_sg_symbol_H-M 'R -3 c'
_cod_database_code 4314551

loop_
_symmetry_equiv_pos_as_xyz
'x, y, z'
'-y, x-y, z'
'-x+y, -x, z'
'y, x, -z+1/2'
'x-y, -y, -z+1/2'
'-x, -x+y, -z+1/2'
'x+2/3, y+1/3, z+1/3'
'-y+2/3, x-y+1/3, z+1/3'
'-x+y+2/3, -x+1/3, z+1/3'
'y+2/3, x+1/3, -z+5/6'
'x-y+2/3, -y+1/3, -z+5/6'
'-x+2/3, -x+y+1/3, -z+5/6'
'x+1/3, y+2/3, z+2/3'
'-y+1/3, x-y+2/3, z+2/3'
'-x+y+1/3, -x+2/3, z+2/3'
'y+1/3, x+2/3, -z+7/6'
'x-y+1/3, -y+2/3, -z+7/6'
'-x+1/3, -x+y+2/3, -z+7/6'
'-x, -y, -z'
'y, -x+y, -z'
'x-y, x, -z'
'-y, -x, z-1/2'
'-x+y, y, z-1/2'
'x, x-y, z-1/2'
'-x+2/3, -y+1/3, -z+1/3'
'y+2/3, -x+y+1/3, -z+1/3'
'x-y+2/3, x+1/3, -z+1/3'
'-y+2/3, -x+1/3, z-1/6'
'-x+y+2/3, y+1/3, z-1/6'
'x+2/3, x-y+1/3, z-1/6'
'-x+1/3, -y+2/3, -z+2/3'
'y+1/3, -x+y+2/3, -z+2/3'
'x-y+1/3, x+2/3, -z+2/3'
'-y+1/3, -x+2/3, z+1/6'
'-x+y+1/3, y+2/3, z+1/6'
'x+1/3, x-y+2/3, z+1/6'

loop_
_atom_site_label
_atom_site_type_symbol
_atom_site_fract_x
_atom_site_fract_y
_atom_site_fract_z
_atom_site_U_iso_or_equiv
_atom_site_adp_type
_atom_site_occupancy
_atom_site_symmetry_multiplicity
_atom_site_calc_flag
_atom_site_refinement_flags
_atom_site_disorder_assembly
_atom_site_disorder_group
Fe1 Fe 0.6667 0.3333 -0.015134(4) 0.01201(8) Uani 1 3 d S . .
Ni1 Ni 0.6667 0.3333 0.029144(4) 0.01155(7) Uani 1 3 d S . .
N1 N 0.80288(11) 0.46197(11) -0.033926(15) 0.0153(2) Uani 1 1 d . . .
C2 C 0.74050(14) 0.52911(14) -0.040980(19) 0.0176(2) Uani 1 1 d . . .
H2A H 0.7911 0.5837 -0.0505 0.021 Uiso 1 1 calc R . .
H2B H 0.7352 0.5828 -0.0320 0.021 Uiso 1 1 calc R . .
C3 C 0.60985(14) 0.43700(14) -0.047343(18) 0.0175(2) Uani 1 1 d . . .
H3A H 0.5652 0.4825 -0.0503 0.021 Uiso 1 1 calc R . .
H3B H 0.6157 0.3950 -0.0578 0.021 Uiso 1 1 calc R . .
C4 C 0.92235(14) 0.55295(15) -0.02571(2) 0.0207(3) Uani 1 1 d . . .
H4A H 0.9781 0.6133 -0.0342 0.031 Uiso 1 1 calc R . .
H4B H 0.9622 0.5084 -0.0208 0.031 Uiso 1 1 calc R . .
H4C H 0.9058 0.5973 -0.0166 0.031 Uiso 1 1 calc R . .
O11 O 0.79838(10) 0.31740(10) -0.003066(13) 0.01569(18) Uani 1 1 d . . .
N12 N 0.76905(11) 0.28247(11) 0.013385(15) 0.01368(19) Uani 1 1 d . . .
C13 C 0.79960(13) 0.20471(13) 0.019665(18) 0.0156(2) Uani 1 1 d . . .
H13 H 0.8457 0.1745 0.0136 0.019 Uiso 1 1 calc R . .
C14 C 0.75567(13) 0.16852(13) 0.037060(18) 0.0145(2) Uani 1 1 d . . .
N15 N 0.78914(12) 0.10893(12) 0.048510(17) 0.0173(2) Uani 1 1 d . . .
C16 C 0.72715(15) 0.10029(15) 0.063372(19) 0.0193(3) Uani 1 1 d . . .
H16 H 0.7326 0.0636 0.0737 0.023 Uiso 1 1 calc R . .
C17 C 0.65559(14) 0.15492(14) 0.060357(18) 0.0172(2) Uani 1 1 d . . .
H17 H 0.6022 0.1624 0.0684 0.021 Uiso 1 1 calc R . .
N18 N 0.67378(11) 0.19698(11) 0.043819(15) 0.0142(2) Uani 1 1 d . . .
C19 C 0.88416(19) 0.0730(2) 0.04638(3) 0.0308(4) Uani 1 1 d . . .
H19A H 0.8644 0.0191 0.0363 0.046 Uiso 1 1 calc R . .
H19B H 0.8859 0.0275 0.0565 0.046 Uiso 1 1 calc R . .
H19C H 0.9662 0.1482 0.0449 0.046 Uiso 1 1 calc R . .
Cl20 Cl 0.07088(5) 0.3333 0.0833 0.02470(12) Uani 1 2 d S . .
O21 O 0.0845(2) 0.2246(2) 0.08172(2) 0.0533(5) Uani 1 1 d . . .
O22 O 0.01001(13) 0.34547(14) 0.068443(18) 0.0335(3) Uani 1 1 d . . .
Cl30 Cl 1.0000 0.0000 0.0000 0.0464(3) Uani 1 6 d SD . .
O31 O 1.0709(7) -0.0536(8) 0.0086(2) 0.0485(13) Uani 0.17 1 d PD . .
O32 O 1.0330(7) 0.0251(14) -0.01735(7) 0.0485(13) Uani 0.17 1 d PD . .
O33 O 0.8668(5) -0.0855(8) 0.00305(9) 0.0485(13) Uani 0.17 1 d PD . .
O34 O 1.0354(7) 0.1185(9) 0.0095(2) 0.0485(13) Uani 0.17 1 d PD . .

loop_
_atom_site_aniso_label
_atom_site_aniso_U_11
_atom_site_aniso_U_22
_atom_site_aniso_U_33
_atom_site_aniso_U_23
_atom_site_aniso_U_13
_atom_site_aniso_U_12
Fe1 0.01223(10) 0.01223(10) 0.01158(14) 0.000 0.000 0.00611(5)
Ni1 0.01110(9) 0.01110(9) 0.01244(13) 0.000 0.000 0.00555(5)
N1 0.0143(5) 0.0147(5) 0.0153(5) 0.0012(4) 0.0003(4) 0.0062(4)
C2 0.0198(6) 0.0150(6) 0.0178(6) 0.0023(5) 0.0007(5) 0.0085(5)
C3 0.0191(6) 0.0188(6) 0.0160(6) 0.0023(5) -0.0012(5) 0.0106(5)
C4 0.0151(6) 0.0193(6) 0.0209(6) -0.0001(5) -0.0009(5) 0.0036(5)
O11 0.0157(4) 0.0207(5) 0.0122(4) 0.0020(3) 0.0012(3) 0.0103(4)
N12 0.0132(5) 0.0147(5) 0.0130(4) -0.0002(4) -0.0004(4) 0.0070(4)
C13 0.0158(5) 0.0173(6) 0.0160(5) -0.0008(4) -0.0006(4) 0.0100(5)
C14 0.0151(5) 0.0135(5) 0.0158(5) -0.0001(4) -0.0013(4) 0.0079(4)
N15 0.0190(5) 0.0183(5) 0.0184(5) 0.0019(4) -0.0009(4) 0.0121(5)
C16 0.0213(6) 0.0210(6) 0.0165(6) 0.0040(5) 0.0001(5) 0.0113(5)
C17 0.0171(6) 0.0171(6) 0.0157(6) 0.0016(5) 0.0002(5) 0.0075(5)
N18 0.0141(5) 0.0137(5) 0.0149(5) 0.0005(4) -0.0001(4) 0.0069(4)
C19 0.0357(9) 0.0407(10) 0.0329(9) 0.0074(7) 0.0034(7) 0.0319(8)
Cl20 0.02562(18) 0.0343(3) 0.0171(2) 0.00755(19) 0.00378(10) 0.01713(14)
O21 0.0930(15) 0.0737(13) 0.0313(8) 0.0022(8) 0.0076(9) 0.0703(13)
O22 0.0268(6) 0.0378(7) 0.0280(7) 0.0110(5) -0.0057(5) 0.0103(6)
Cl30 0.0503(5) 0.0503(5) 0.0388(7) 0.000 0.000 0.0251(3)
O31 0.049(3) 0.069(5) 0.026(2) -0.012(2) -0.003(2) 0.028(3)
O32 0.049(3) 0.069(5) 0.026(2) -0.012(2) -0.003(2) 0.028(3)
O33 0.049(3) 0.069(5) 0.026(2) -0.012(2) -0.003(2) 0.028(3)
O34 0.049(3) 0.069(5) 0.026(2) -0.012(2) -0.003(2) 0.028(3)

loop_
_atom_type_symbol
_atom_type_description
_atom_type_scat_dispersion_real
_atom_type_scat_dispersion_imag
_atom_type_scat_source
C C 0.0033 0.0016 'International Tables Vol C Tables 4.2.6.8 and 6.1.1.4'
H H 0.0000 0.0000 'International Tables Vol C Tables 4.2.6.8 and 6.1.1.4'
N N 0.0061 0.0033 'International Tables Vol C Tables 4.2.6.8 and 6.1.1.4'
O O 0.0106 0.0060 'International Tables Vol C Tables 4.2.6.8 and 6.1.1.4'
Cl Cl 0.1484 0.1585 'International Tables Vol C Tables 4.2.6.8 and 6.1.1.4'
Ni Ni 0.3393 1.1124 'International Tables Vol C Tables 4.2.6.8 and 6.1.1.4'
Fe Fe 0.3463 0.8444 'International Tables Vol C Tables 4.2.6.8 and 6.1.1.4'

loop_
_geom_angle_atom_site_label_1
_geom_angle_atom_site_label_2
_geom_angle_atom_site_label_3
_geom_angle
_geom_angle_site_symmetry_1
_geom_angle_site_symmetry_3
_geom_angle_publ_flag
O11 Fe1 O11 98.89(4) . 3_665 ?
O11 Fe1 O11 98.89(4) . 2_655 ?
O11 Fe1 O11 98.88(4) 3_665 2_655 ?
O11 Fe1 N1 166.45(5) . 2_655 ?
O11 Fe1 N1 88.19(4) 3_665 2_655 ?
O11 Fe1 N1 91.36(4) 2_655 2_655 ?
O11 Fe1 N1 88.19(4) . 3_665 ?
O11 Fe1 N1 91.36(4) 3_665 3_665 ?
O11 Fe1 N1 166.45(5) 2_655 3_665 ?
N1 Fe1 N1 80.06(5) 2_655 3_665 ?
O11 Fe1 N1 91.36(4) . . ?
O11 Fe1 N1 166.45(5) 3_665 . ?
O11 Fe1 N1 88.19(4) 2_655 . ?
N1 Fe1 N1 80.05(5) 2_655 . ?
N1 Fe1 N1 80.05(5) 3_665 . ?
N18 Ni1 N12 78.88(5) 3_665 3_665 ?
N18 Ni1 N18 92.20(5) 3_665 . ?
N12 Ni1 N18 103.42(5) 3_665 . ?
N18 Ni1 N12 103.42(5) 3_665 2_655 ?
N12 Ni1 N12 88.16(5) 3_665 2_655 ?
N18 Ni1 N12 162.19(5) . 2_655 ?
N18 Ni1 N18 92.20(5) 3_665 2_655 ?
N12 Ni1 N18 162.19(5) 3_665 2_655 ?
N18 Ni1 N18 92.20(5) . 2_655 ?
N12 Ni1 N18 78.88(5) 2_655 2_655 ?
N18 Ni1 N12 162.19(5) 3_665 . ?
N12 Ni1 N12 88.15(5) 3_665 . ?
N18 Ni1 N12 78.88(5) . . ?
N12 Ni1 N12 88.15(5) 2_655 . ?
N18 Ni1 N12 103.42(5) 2_655 . ?
C4 N1 C2 109.59(12) . . ?
C4 N1 C3 109.67(12) . 3_665 ?
C2 N1 C3 112.24(11) . 3_665 ?
C4 N1 Fe1 111.46(9) . . ?
C2 N1 Fe1 103.26(8) . . ?
C3 N1 Fe1 110.51(8) 3_665 . ?
N1 C2 C3 110.85(12) . . ?
N1 C3 C2 110.30(11) 2_655 . ?
N12 O11 Fe1 112.81(8) . . ?
C13 N12 O11 118.06(12) . . ?
C13 N12 Ni1 116.41(10) . . ?
O11 N12 Ni1 125.37(9) . . ?
N12 C13 C14 112.59(12) . . ?
N18 C14 N15 110.89(13) . . ?
N18 C14 C13 120.49(12) . . ?
N15 C14 C13 128.59(13) . . ?
C14 N15 C16 107.37(12) . . ?
C14 N15 C19 126.99(14) . . ?
C16 N15 C19 125.28(13) . . ?
N15 C16 C17 106.62(13) . . ?
C16 C17 N18 108.94(13) . . ?
C14 N18 C17 106.16(12) . . ?
C14 N18 Ni1 109.69(9) . . ?
C17 N18 Ni1 139.90(10) . . ?
O22 Cl20 O22 109.83(13) 17_554 . ?
O22 Cl20 O21 109.68(10) 17_554 17_554 ?
O22 Cl20 O21 109.50(10) . 17_554 ?
O22 Cl20 O21 109.52(10) 17_554 . ?
O22 Cl20 O21 109.65(10) . . ?
O21 Cl20 O21 108.6(2) 17_554 . ?
O32 Cl30 O32 26.1(5) 2_645 3_765 ?
O32 Cl30 O32 26.1(5) 2_645 . ?
O32 Cl30 O32 26.1(5) 3_765 . ?
O32 Cl30 O32 153.9(5) 2_645 19_755 ?
O32 Cl30 O32 153.9(5) 3_765 19_755 ?
O32 Cl30 O32 180.00(11) . 19_755 ?
O32 Cl30 O32 153.9(5) 2_645 21_545 ?
O32 Cl30 O32 179.993(1) 3_765 21_545 ?
O32 Cl30 O32 153.9(5) . 21_545 ?
O32 Cl30 O32 26.1(5) 19_755 21_545 ?
O32 Cl30 O32 179.995(1) 2_645 20_665 ?
O32 Cl30 O32 153.9(5) 3_765 20_665 ?
O32 Cl30 O32 153.9(5) . 20_665 ?
O32 Cl30 O32 26.1(5) 19_755 20_665 ?
O32 Cl30 O32 26.1(5) 21_545 20_665 ?
O32 Cl30 O33 65.6(3) 2_645 20_665 ?
O32 Cl30 O33 89.9(7) 3_765 20_665 ?
O32 Cl30 O33 86.6(7) . 20_665 ?
O32 Cl30 O33 93.4(7) 19_755 20_665 ?
O32 Cl30 O33 90.1(7) 21_545 20_665 ?
O32 Cl30 O33 114.4(3) 20_665 20_665 ?
O32 Cl30 O33 86.6(7) 2_645 21_545 ?
O32 Cl30 O33 65.6(3) 3_765 21_545 ?
O32 Cl30 O33 89.9(7) . 21_545 ?
O32 Cl30 O33 90.1(7) 19_755 21_545 ?
O32 Cl30 O33 114.4(3) 21_545 21_545 ?
O32 Cl30 O33 93.4(7) 20_665 21_545 ?
O33 Cl30 O33 117.38(16) 20_665 21_545 ?
O32 Cl30 O33 89.9(7) 2_645 19_755 ?
O32 Cl30 O33 86.6(7) 3_765 19_755 ?
O32 Cl30 O33 65.6(3) . 19_755 ?
O32 Cl30 O33 114.4(3) 19_755 19_755 ?
O32 Cl30 O33 93.4(7) 21_545 19_755 ?
O32 Cl30 O33 90.1(7) 20_665 19_755 ?
O33 Cl30 O33 117.37(16) 20_665 19_755 ?
O33 Cl30 O33 117.37(16) 21_545 19_755 ?
O32 Cl30 O33 90.1(7) 2_645 . ?
O32 Cl30 O33 93.4(7) 3_765 . ?
O32 Cl30 O33 114.4(3) . . ?
O32 Cl30 O33 65.6(3) 19_755 . ?
O32 Cl30 O33 86.6(7) 21_545 . ?
O32 Cl30 O33 89.9(7) 20_665 . ?
O33 Cl30 O33 62.63(16) 20_665 . ?
O33 Cl30 O33 62.63(16) 21_545 . ?
O33 Cl30 O33 179.991(1) 19_755 . ?
O32 Cl30 O33 93.4(7) 2_645 3_765 ?
O32 Cl30 O33 114.4(3) 3_765 3_765 ?
O32 Cl30 O33 90.1(7) . 3_765 ?
O32 Cl30 O33 89.9(7) 19_755 3_765 ?
O32 Cl30 O33 65.6(3) 21_545 3_765 ?
O32 Cl30 O33 86.6(7) 20_665 3_765 ?
O33 Cl30 O33 62.63(16) 20_665 3_765 ?
O33 Cl30 O33 179.977(1) 21_545 3_765 ?
O33 Cl30 O33 62.63(16) 19_755 3_765 ?
O33 Cl30 O33 117.37(16) . 3_765 ?
O32 Cl30 O33 114.4(3) 2_645 2_645 ?
O32 Cl30 O33 90.1(7) 3_765 2_645 ?
O32 Cl30 O33 93.4(7) . 2_645 ?
O32 Cl30 O33 86.6(7) 19_755 2_645 ?
O32 Cl30 O33 89.9(7) 21_545 2_645 ?
O32 Cl30 O33 65.6(3) 20_665 2_645 ?
O33 Cl30 O33 179.977(1) 20_665 2_645 ?
O33 Cl30 O33 62.63(16) 21_545 2_645 ?
O33 Cl30 O33 62.63(16) 19_755 2_645 ?
O33 Cl30 O33 117.37(16) . 2_645 ?
O33 Cl30 O33 117.36(16) 3_765 2_645 ?
O34 O31 O33 98(8) 3_765 2_645 ?
O34 O31 O32 64(9) 3_765 20_665 ?
O33 O31 O32 134.8(13) 2_645 20_665 ?
O34 O31 Cl30 87.3(15) 3_765 . ?
O33 O31 Cl30 76.9(6) 2_645 . ?
O32 O31 Cl30 62.1(4) 20_665 . ?
O34 O31 O33 143.8(17) 3_765 21_545 ?
O33 O31 O33 73.7(16) 2_645 21_545 ?
O32 O31 O33 96.7(6) 20_665 21_545 ?
Cl30 O31 O33 56.6(4) . 21_545 ?
O34 O31 O32 81(7) 3_765 19_755 ?
O33 O31 O32 130.1(8) 2_645 19_755 ?
O32 O31 O32 18.8(9) 20_665 19_755 ?
Cl30 O31 O32 53.3(2) . 19_755 ?
O33 O31 O32 78.2(4) 21_545 19_755 ?
O34 O31 O32 61(6) 3_765 21_545 ?
O33 O31 O32 122.1(11) 2_645 21_545 ?
O32 O31 O32 12.8(5) 20_665 21_545 ?
Cl30 O31 O32 50.9(6) . 21_545 ?
O33 O31 O32 92.9(6) 21_545 21_545 ?
O32 O31 O32 21.4(4) 19_755 21_545 ?
O34 O31 O33 54(6) 3_765 19_755 ?
O33 O31 O33 53.7(11) 2_645 19_755 ?
O32 O31 O33 85.2(11) 20_665 19_755 ?
Cl30 O31 O33 52.9(2) . 19_755 ?
O33 O31 O33 97.0(6) 21_545 19_755 ?
O32 O31 O33 90.9(4) 19_755 19_755 ?
O32 O31 O33 73.5(5) 21_545 19_755 ?
O32 O32 O32 60.004(4) 3_765 2_645 ?
O32 O32 O34 133(3) 3_765 20_665 ?
O32 O32 O34 139(3) 2_645 20_665 ?
O32 O32 O31 124(3) 3_765 21_545 ?
O32 O32 O31 142.8(11) 2_645 21_545 ?
O34 O32 O31 9.8(5) 20_665 21_545 ?
O32 O32 Cl30 76.9(3) 3_765 . ?
O32 O32 Cl30 76.9(3) 2_645 . ?
O34 O32 Cl30 71.8(5) 20_665 . ?
O31 O32 Cl30 69.5(5) 21_545 . ?
O32 O32 O33 122.0(19) 3_765 19_755 ?
O32 O32 O33 130.6(12) 2_645 19_755 ?
O34 O32 O33 13.4(4) 20_665 19_755 ?
O31 O32 O33 12.2(3) 21_545 19_755 ?
Cl30 O32 O33 58.8(2) . 19_755 ?
O32 O32 O34 82(2) 3_765 21_545 ?
O32 O32 O34 30.1(15) 2_645 21_545 ?
O34 O32 O34 109.3(16) 20_665 21_545 ?
O31 O32 O34 114.2(9) 21_545 21_545 ?
Cl30 O32 O34 58.8(7) . 21_545 ?
O33 O32 O34 102.2(8) 19_755 21_545 ?
O32 O32 O31 89(2) 3_765 19_755 ?
O32 O32 O31 37(2) 2_645 19_755 ?
O34 O32 O31 102.8(10) 20_665 19_755 ?
O31 O32 O31 108.3(4) 21_545 19_755 ?
Cl30 O32 O31 58.2(2) . 19_755 ?
O33 O32 O31 96.6(4) 19_755 19_755 ?
O34 O32 O31 7.4(6) 21_545 19_755 ?
O32 O32 O34 26.1(19) 3_765 19_755 ?
O32 O32 O34 76(2) 2_645 19_755 ?
O34 O32 O34 107.2(5) 20_665 19_755 ?
O31 O32 O34 98.6(8) 21_545 19_755 ?
Cl30 O32 O34 58.0(2) . 19_755 ?
O33 O32 O34 95.9(4) 19_755 19_755 ?
O34 O32 O34 86.9(3) 21_545 19_755 ?
O31 O32 O34 92.3(4) 19_755 19_755 ?
O32 O32 O31 24.4(7) 3_765 20_665 ?
O32 O32 O31 70(2) 2_645 20_665 ?
O34 O32 O31 110.2(9) 20_665 20_665 ?
O31 O32 O31 102.1(13) 21_545 20_665 ?
Cl30 O32 O31 55.4(7) . 20_665 ?
O33 O32 O31 98.2(8) 19_755 20_665 ?
O34 O32 O31 80.6(4) 21_545 20_665 ?
O31 O32 O31 86.1(3) 19_755 20_665 ?
O34 O32 O31 6.4(3) 19_755 20_665 ?
O31 O33 O34 22.9(10) 3_765 2_645 ?
O31 O33 Cl30 85.1(8) 3_765 . ?
O34 O33 Cl30 83.7(8) 2_645 . ?
O31 O33 O33 89.3(14) 3_765 20_665 ?
O34 O33 O33 107.6(14) 2_645 20_665 ?
Cl30 O33 O33 58.68(8) . 20_665 ?
O31 O33 O33 112.1(16) 3_765 21_545 ?
O34 O33 O33 92.3(12) 2_645 21_545 ?
Cl30 O33 O33 58.68(8) . 21_545 ?
O33 O33 O33 110.6(5) 20_665 21_545 ?
O31 O33 O32 33.0(14) 3_765 19_755 ?
O34 O33 O32 28.8(10) 2_645 19_755 ?
Cl30 O33 O32 55.6(2) . 19_755 ?
O33 O33 O32 85.6(6) 20_665 19_755 ?
O33 O33 O32 82.7(6) 21_545 19_755 ?
O31 O33 O31 127.1(14) 3_765 20_665 ?
O34 O33 O31 108.8(9) 2_645 20_665 ?
Cl30 O33 O31 58.7(4) . 20_665 ?
O33 O33 O31 100.5(7) 20_665 20_665 ?
O33 O33 O31 17.1(6) 21_545 20_665 ?
O32 O33 O31 95.6(7) 19_755 20_665 ?
O31 O33 O34 107.8(11) 3_765 21_545 ?
O34 O33 O34 124.2(12) 2_645 21_545 ?
Cl30 O33 O34 57.7(4) . 21_545 ?
O33 O33 O34 19.2(6) 20_665 21_545 ?
O33 O33 O34 98.3(7) 21_545 21_545 ?
O32 O33 O34 98.7(6) 19_755 21_545 ?
O31 O33 O34 85.3(3) 20_665 21_545 ?
O31 O33 O31 102.1(17) 3_765 19_755 ?
O34 O33 O31 118.2(18) 2_645 19_755 ?
Cl30 O33 O31 54.7(2) . 19_755 ?
O33 O33 O31 14.3(7) 20_665 19_755 ?
O33 O33 O31 99.5(6) 21_545 19_755 ?
O32 O33 O31 93.1(4) 19_755 19_755 ?
O31 O33 O31 87.7(11) 20_665 19_755 ?
O34 O33 O31 6.0(8) 21_545 19_755 ?
O31 O33 O34 124.5(19) 3_765 19_755 ?
O34 O33 O34 107.1(15) 2_645 19_755 ?
Cl30 O33 O34 54.6(2) . 19_755 ?
O33 O33 O34 97.7(6) 20_665 19_755 ?
O33 O33 O34 16.9(7) 21_545 19_755 ?
O32 O33 O34 92.5(4) 19_755 19_755 ?
O31 O33 O34 4.1(3) 20_665 19_755 ?
O34 O33 O34 83.2(11) 21_545 19_755 ?
O31 O33 O34 85.2(3) 19_755 19_755 ?
O31 O34 O33 59(8) 2_645 3_765 ?
O31 O34 O32 106(9) 2_645 21_545 ?
O33 O34 O32 137.8(9) 3_765 21_545 ?
O31 O34 Cl30 84.7(15) 2_645 . ?
O33 O34 Cl30 75.6(6) 3_765 . ?
O32 O34 Cl30 63.2(4) 21_545 . ?
O31 O34 O32 91(7) 2_645 20_665 ?
O33 O34 O32 123.8(9) 3_765 20_665 ?
O32 O34 O32 16.7(11) 21_545 20_665 ?
Cl30 O34 O32 53.6(6) . 20_665 ?
O31 O34 O33 121(7) 2_645 20_665 ?
O33 O34 O33 68.6(13) 3_765 20_665 ?
O32 O34 O33 93.5(8) 21_545 20_665 ?
Cl30 O34 O33 55.5(4) . 20_665 ?
O32 O34 O33 95.9(6) 20_665 20_665 ?
O31 O34 O32 112(6) 2_645 19_755 ?
O33 O34 O32 128.4(7) 3_765 19_755 ?
O32 O34 O32 14.6(8) 21_545 19_755 ?
Cl30 O34 O32 52.9(2) . 19_755 ?
O32 O34 O32 22.4(5) 20_665 19_755 ?
O33 O34 O32 79.1(4) 20_665 19_755 ?
O31 O34 O33 32.2(17) 2_645 19_755 ?
O33 O34 O33 55.5(8) 3_765 19_755 ?
O32 O34 O33 90.5(12) 21_545 19_755 ?
Cl30 O34 O33 52.60(19) . 19_755 ?
O32 O34 O33 73.9(5) 20_665 19_755 ?
O33 O34 O33 94.9(6) 20_665 19_755 ?
O32 O34 O33 90.1(4) 19_755 19_755 ?

loop_
_geom_bond_atom_site_label_1
_geom_bond_atom_site_label_2
_geom_bond_distance
_geom_bond_site_symmetry_2
_geom_bond_publ_flag
Fe1 O11 1.9743(10) . ?
Fe1 O11 1.9744(10) 3_665 ?
Fe1 O11 1.9744(10) 2_655 ?
Fe1 N1 2.2031(12) 2_655 ?
Fe1 N1 2.2031(12) 3_665 ?
Fe1 N1 2.2032(12) . ?
Ni1 N18 2.0770(12) 3_665 ?
Ni1 N12 2.0770(12) 3_665 ?
Ni1 N18 2.0771(12) . ?
Ni1 N12 2.0770(12) 2_655 ?
Ni1 N18 2.0771(12) 2_655 ?
Ni1 N12 2.0771(12) . ?
N1 C4 1.4816(19) . ?
N1 C2 1.4911(19) . ?
N1 C3 1.5001(19) 3_665 ?
C2 C3 1.519(2) . ?
C3 N1 1.5003(19) 2_655 ?
O11 N12 1.3525(15) . ?
N12 C13 1.2913(18) . ?
C13 C14 1.455(2) . ?
C14 N18 1.3346(18) . ?
C14 N15 1.3502(18) . ?
N15 C16 1.370(2) . ?
N15 C19 1.456(2) . ?
C16 C17 1.373(2) . ?
C17 N18 1.3745(18) . ?
Cl20 O22 1.4369(13) 17_554 ?
Cl20 O22 1.4374(13) . ?
Cl20 O21 1.4385(17) 17_554 ?
Cl20 O21 1.4386(17) . ?
Cl30 O32 1.410(5) 2_645 ?
Cl30 O32 1.410(5) 3_765 ?
Cl30 O32 1.411(5) . ?
Cl30 O32 1.411(5) 19_755 ?
Cl30 O32 1.411(5) 21_545 ?
Cl30 O32 1.411(5) 20_665 ?
Cl30 O33 1.462(5) 20_665 ?
Cl30 O33 1.462(5) 21_545 ?
Cl30 O33 1.462(5) 19_755 ?
Cl30 O33 1.462(5) . ?
Cl30 O33 1.462(5) 3_765 ?
Cl30 O33 1.462(5) 2_645 ?
O31 O34 0.211(17) 3_765 ?
O31 O33 0.464(17) 2_645 ?
O31 O32 1.19(2) 20_665 ?
O31 O33 1.584(14) 21_545 ?
O31 O32 1.639(9) 19_755 ?
O31 O32 1.74(3) 21_545 ?
O31 O33 1.748(9) 19_755 ?
O32 O32 0.638(13) 3_765 ?
O32 O32 0.638(12) 2_645 ?
O32 O34 1.117(19) 20_665 ?
O32 O31 1.19(2) 21_545 ?
O32 O33 1.557(9) 19_755 ?
O32 O34 1.62(3) 21_545 ?
O32 O31 1.639(9) 19_755 ?
O32 O34 1.653(9) 19_755 ?
O32 O31 1.75(3) 20_665 ?
O33 O31 0.465(17) 3_765 ?
O33 O34 0.537(19) 2_645 ?
O33 O33 1.520(6) 20_665 ?
O33 O33 1.520(6) 21_545 ?
O33 O32 1.557(9) 19_755 ?
O33 O31 1.583(14) 20_665 ?
O33 O34 1.632(15) 21_545 ?
O33 O31 1.748(9) 19_755 ?
O33 O34 1.758(9) 19_755 ?
O34 O31 0.211(17) 2_645 ?
O34 O33 0.536(19) 3_765 ?
O34 O32 1.117(19) 21_545 ?
O34 O32 1.62(3) 20_665 ?
O34 O33 1.632(15) 20_665 ?
O34 O32 1.653(9) 19_755 ?
O34 O33 1.758(9) 19_755 ?
